data_7716203
loop_
_publ_author_name
'Chandra, Anushri'
'Basu, Pousali'
'Raha, Shreya'
'Dhibar, Papu'
'Bhattacharya, Samaresh'

_publ_section_title
;
 Development of ruthenium complexes with S-donor ligands for application
 in synthesis, catalytic acceptorless alcohol dehydrogenation and
 crossed-aldol condensation.
;
_journal_issue 25
_journal_name_full 'Dalton transactions (Cambridge, England : 2003)'
_journal_page_first 10675
_journal_page_last 10685
_journal_paper_doi 10.1039/d4dt00985a
_journal_volume 53
_journal_year 2024
_chemical_formula_sum 'C19 H18 O3'
_chemical_formula_weight 294.33
_space_group_crystal_system orthorhombic
_space_group_IT_number 41
_space_group_name_Hall 'A 2 -2ab'
_space_group_name_H-M_alt 'A e a 2'
_atom_sites_solution_hydrogens geom
_audit_creation_method SHELXL-2016/6
_audit_update_record
;
2023-12-26 deposited with the CCDC.	2024-05-27 downloaded from the CCDC.
;
_cell_angle_alpha 90
_cell_angle_beta 90
_cell_angle_gamma 90
_cell_formula_units_Z 4
_cell_length_a 7.4066(5)
_cell_length_b 34.011(2)
_cell_length_c 6.1761(4)
_cell_measurement_reflns_used 61
_cell_measurement_temperature 273(2)
_cell_measurement_theta_max 27.128
_cell_measurement_theta_min 3.000
_cell_volume 1555.80(17)
_computing_structure_refinement 'SHELXL-2016/6 (Sheldrick, 2016)'
_computing_structure_solution 'SHELXT 2014/5 (Sheldrick, 2014)'
_diffrn_ambient_temperature 273(2)
_diffrn_measured_fraction_theta_full 0.997
_diffrn_measured_fraction_theta_max 0.996
_diffrn_measurement_device_type CCD
_diffrn_radiation_type MoK\a
_diffrn_radiation_wavelength 0.71073
_diffrn_reflns_av_R_equivalents 0.0971
_diffrn_reflns_av_unetI/netI 0.0407
_diffrn_reflns_Laue_measured_fraction_full 0.997
_diffrn_reflns_Laue_measured_fraction_max 0.996
_diffrn_reflns_limit_h_max 9
_diffrn_reflns_limit_h_min -9
_diffrn_reflns_limit_k_max 43
_diffrn_reflns_limit_k_min -43
_diffrn_reflns_limit_l_max 7
_diffrn_reflns_limit_l_min -7
_diffrn_reflns_number 24048
_diffrn_reflns_point_group_measured_fraction_full 0.999
_diffrn_reflns_point_group_measured_fraction_max 0.997
_diffrn_reflns_theta_full 25.242
_diffrn_reflns_theta_max 27.128
_diffrn_reflns_theta_min 3.000
_exptl_absorpt_coefficient_mu 0.081
_exptl_crystal_colour yellow
_exptl_crystal_density_diffrn 1.257
_exptl_crystal_description needle
_exptl_crystal_F_000 556
_exptl_crystal_size_max 0.24
_exptl_crystal_size_mid 0.14
_exptl_crystal_size_min 0.05
_refine_diff_density_max 0.437
_refine_diff_density_min -0.545
_refine_diff_density_rms 0.271
_refine_ls_abs_structure_details
;
 Flack x determined using 409 quotients [(I+)-(I-)]/[(I+)+(I-)]
 (Parsons, Flack and Wagner, Acta Cryst. B69 (2013) 249-259).
;
_refine_ls_abs_structure_Flack -0.3(10)
_refine_ls_extinction_method none
_refine_ls_goodness_of_fit_ref 1.445
_refine_ls_hydrogen_treatment constr
_refine_ls_matrix_type full
_refine_ls_number_parameters 102
_refine_ls_number_reflns 1714
_refine_ls_number_restraints 1
_refine_ls_restrained_S_all 1.445
_refine_ls_R_factor_all 0.1322
_refine_ls_R_factor_gt 0.1111
_refine_ls_shift/su_max 0.000
_refine_ls_shift/su_mean 0.000
_refine_ls_structure_factor_coef Fsqd
_refine_ls_weighting_details 'w=1/[\s^2^(Fo^2^)+(0.1000P)^2^+0.4921P] where P=(Fo^2^+2Fc^2^)/3'
_refine_ls_weighting_scheme calc
_refine_ls_wR_factor_gt 0.2414
_refine_ls_wR_factor_ref 0.2520
_reflns_Friedel_coverage 0.820
_reflns_Friedel_fraction_full 1.000
_reflns_Friedel_fraction_max 0.997
_reflns_number_gt 1396
_reflns_number_total 1714
_reflns_threshold_expression 'I > 2\s(I)'
_cod_data_source_file d4dt00985a2.cif
_cod_data_source_block SB_AC_CA13
_cod_depositor_comments 'Adding full bibliography for 7716201--7716206.cif.'
_cod_original_sg_symbol_Hall 'A 2 -2ac'
_cod_original_sg_symbol_H-M 'A b a 2'
_cod_database_code 7716203
_shelx_shelxl_version_number 2016/6
_shelx_space_group_comment
;
The symmetry employed for this shelxl refinement is uniquely defined
by the following loop, which should always be used as a source of
symmetry information in preference to the above space-group names.
They are only intended as comments.
;

loop_
_space_group_symop_operation_xyz
'x, y, z'
'-x, -y, z'
'-x+1/2, y+1/2, z'
'x+1/2, -y+1/2, z'
'x, y+1/2, z+1/2'
'-x, -y+1/2, z+1/2'
'-x+1/2, y+1, z+1/2'
'x+1/2, -y+1, z+1/2'

loop_
_atom_site_label
_atom_site_type_symbol
_atom_site_fract_x
_atom_site_fract_y
_atom_site_fract_z
_atom_site_U_iso_or_equiv
_atom_site_adp_type
_atom_site_occupancy
_atom_site_site_symmetry_order
_atom_site_calc_flag
_atom_site_refinement_flags_posn
_atom_site_refinement_flags_adp
_atom_site_refinement_flags_occupancy
_atom_site_disorder_assembly
_atom_site_disorder_group
O1 O 0.4886(6) 0.29761(11) 0.8176(7) 0.0627(13) Uani 1 1 d . . . . .
O2 O 0.500000 0.500000 -0.0247(16) 0.109(3) Uani 1 2 d S T P . .
C3 C 0.4108(8) 0.34187(18) 0.5468(9) 0.0579(15) Uani 1 1 d . . . . .
H3 H 0.351586 0.321493 0.475802 0.069 Uiso 1 1 calc R U . . .
C4 C 0.4959(6) 0.33488(15) 0.7422(9) 0.0450(13) Uani 1 1 d . . . . .
C5 C 0.5797(7) 0.36635(18) 0.8481(10) 0.0518(14) Uani 1 1 d . . . . .
H5 H 0.636865 0.362358 0.980297 0.062 Uiso 1 1 calc R U . . .
C2 C 0.4133(7) 0.37918(19) 0.4564(10) 0.0577(15) Uani 1 1 d . . . . .
H2 H 0.358783 0.383269 0.322635 0.069 Uiso 1 1 calc R U . . .
C6 C 0.5773(7) 0.40320(15) 0.7562(10) 0.0539(15) Uani 1 1 d . . . . .
H6 H 0.633201 0.423774 0.829262 0.065 Uiso 1 1 calc R U . . .
C1 C 0.4960(7) 0.41080(17) 0.5617(11) 0.0546(15) Uani 1 1 d . . . . .
C10 C 0.500000 0.500000 0.169(2) 0.070(3) Uani 1 2 d S T P . .
C8 C 0.5142(8) 0.4519(2) 0.4675(12) 0.070(2) Uani 1 1 d . . . . .
H8 H 0.567710 0.471111 0.553155 0.084 Uiso 1 1 calc R U . . .
C7 C 0.5832(12) 0.28819(18) 1.0131(11) 0.081(2) Uani 1 1 d . . . . .
H7A H 0.707700 0.295608 0.998734 0.122 Uiso 1 1 calc R U . . .
H7B H 0.575221 0.260434 1.039608 0.122 Uiso 1 1 calc R U . . .
H7C H 0.530150 0.302228 1.132014 0.122 Uiso 1 1 calc R U . . .
C9 C 0.4610(9) 0.4617(2) 0.2793(12) 0.074(2) Uani 1 1 d . . . . .
H9 H 0.391792 0.443519 0.203437 0.088 Uiso 1 1 calc R U . . .

loop_
_atom_site_aniso_label
_atom_site_aniso_U_11
_atom_site_aniso_U_22
_atom_site_aniso_U_33
_atom_site_aniso_U_23
_atom_site_aniso_U_13
_atom_site_aniso_U_12
O1 0.080(3) 0.050(2) 0.059(3) 0.001(2) -0.002(2) -0.0110(19)
O2 0.182(10) 0.060(5) 0.086(6) 0.000 0.000 -0.017(4)
C3 0.053(3) 0.078(4) 0.043(3) -0.013(3) -0.001(3) -0.007(3)
C4 0.045(3) 0.046(3) 0.045(3) -0.002(2) 0.006(3) 0.000(2)
C5 0.049(3) 0.067(4) 0.040(3) -0.011(3) -0.005(3) -0.003(3)
C2 0.050(3) 0.081(4) 0.042(3) 0.007(3) -0.001(3) 0.010(3)
C6 0.049(3) 0.046(3) 0.067(4) -0.007(3) -0.005(3) 0.002(2)
C1 0.035(3) 0.059(3) 0.070(4) -0.001(3) 0.004(3) 0.006(2)
C10 0.068(6) 0.040(5) 0.103(10) 0.000 0.000 0.002(4)
C8 0.057(4) 0.091(5) 0.062(5) -0.028(4) -0.019(4) 0.025(3)
C7 0.124(7) 0.055(4) 0.065(5) 0.018(4) -0.015(5) 0.001(4)
C9 0.065(4) 0.088(5) 0.069(5) -0.029(4) 0.004(4) -0.001(3)

loop_
_atom_type_symbol
_atom_type_description
_atom_type_scat_dispersion_real
_atom_type_scat_dispersion_imag
_atom_type_scat_source
C C 0.0033 0.0016 'International Tables Vol C Tables 4.2.6.8 and 6.1.1.4'
H H 0.0000 0.0000 'International Tables Vol C Tables 4.2.6.8 and 6.1.1.4'
O O 0.0106 0.0060 'International Tables Vol C Tables 4.2.6.8 and 6.1.1.4'

loop_
_geom_angle_atom_site_label_1
_geom_angle_atom_site_label_2
_geom_angle_atom_site_label_3
_geom_angle
_geom_angle_site_symmetry_1
_geom_angle_site_symmetry_3
_geom_angle_publ_flag
C4 O1 C7 118.7(5) . . ?
C4 C3 C2 120.2(6) . . ?
C4 C3 H3 119.9 . . ?
C2 C3 H3 119.9 . . ?
O1 C4 C3 116.4(5) . . ?
O1 C4 C5 125.0(5) . . ?
C3 C4 C5 118.6(5) . . ?
C6 C5 C4 119.9(5) . . ?
C6 C5 H5 120.1 . . ?
C4 C5 H5 120.1 . . ?
C3 C2 C1 121.5(6) . . ?
C3 C2 H2 119.2 . . ?
C1 C2 H2 119.2 . . ?
C1 C6 C5 122.7(5) . . ?
C1 C6 H6 118.7 . . ?
C5 C6 H6 118.7 . . ?
C6 C1 C2 117.1(5) . . ?
C6 C1 C8 118.1(5) . . ?
C2 C1 C8 124.6(6) . . ?
O2 C10 C9 117.0(6) . 2_665 ?
O2 C10 C9 117.0(6) . . ?
C9 C10 C9 126.0(12) 2_665 . ?
C9 C8 C1 124.3(7) . . ?
C9 C8 H8 117.8 . . ?
C1 C8 H8 117.8 . . ?
O1 C7 H7A 109.5 . . ?
O1 C7 H7B 109.5 . . ?
H7A C7 H7B 109.5 . . ?
O1 C7 H7C 109.5 . . ?
H7A C7 H7C 109.5 . . ?
H7B C7 H7C 109.5 . . ?
C8 C9 C10 125.7(8) . . ?
C8 C9 H9 117.2 . . ?
C10 C9 H9 117.2 . . ?

loop_
_geom_bond_atom_site_label_1
_geom_bond_atom_site_label_2
_geom_bond_distance
_geom_bond_site_symmetry_2
_geom_bond_publ_flag
O1 C4 1.352(7) . ?
O1 C7 1.432(8) . ?
O2 C10 1.199(13) . ?
C3 C4 1.382(9) . ?
C3 C2 1.387(8) . ?
C3 H3 0.9300 . ?
C4 C5 1.399(8) . ?
C5 C6 1.376(8) . ?
C5 H5 0.9300 . ?
C2 C1 1.398(9) . ?
C2 H2 0.9300 . ?
C6 C1 1.368(9) . ?
C6 H6 0.9300 . ?
C1 C8 1.519(10) . ?
C10 C9 1.497(10) 2_665 ?
C10 C9 1.497(10) . ?
C8 C9 1.272(10) . ?
C8 H8 0.9300 . ?
C7 H7A 0.9600 . ?
C7 H7B 0.9600 . ?
C7 H7C 0.9600 . ?
C9 H9 0.9300 . ?
